data_1534341
loop_
_publ_author_name
'Bystroem, A.'
'Wilhelmi, K.A.'

_publ_section_title
;
 The crystal structure of K2 Sb F5 and isomorphous compounds
;
_journal_name_full 'Arkiv foer Kemi'
_journal_page_first 461
_journal_page_last 467
_journal_volume 3
_journal_year 1951
_chemical_formula_sum 'F5 K2 Sb'
_chemical_name_systematic 'K2 (Sb F5)'
_space_group_IT_number 63
_symmetry_space_group_name_Hall '-C 2c 2'
_symmetry_space_group_name_H-M 'C m c m'
_cell_angle_alpha 90
_cell_angle_beta 90
_cell_angle_gamma 90
_cell_formula_units_Z 4
_cell_length_a 6.244
_cell_length_b 13.67
_cell_length_c 6.491
_cell_volume 554.042
_citation_journal_id_ASTM ARKEAD
_cod_data_source_file Bystroem_ARKEAD_1951_235.cif
_cod_data_source_block F5K2Sb1
_cod_original_cell_volume 554.0424
_cod_original_formula_sum 'F5 K2 Sb1'
_cod_database_code 1534341

loop_
_symmetry_equiv_pos_as_xyz
x,y,z
-x,-y,z+1/2
x,-y,-z
-x,y,-z+1/2
-x,-y,-z
x,y,-z-1/2
-x,y,z
x,-y,z-1/2
x+1/2,y+1/2,z
-x+1/2,-y+1/2,z+1/2
x+1/2,-y+1/2,-z
-x+1/2,y+1/2,-z+1/2
-x+1/2,-y+1/2,-z
x+1/2,y+1/2,-z-1/2
-x+1/2,y+1/2,z
x+1/2,-y+1/2,z-1/2

loop_
_atom_site_label
_atom_site_type_symbol
_atom_site_fract_x
_atom_site_fract_y
_atom_site_fract_z
_atom_site_occupancy
_atom_site_U_iso_or_equiv
F2 F-1 0.222 0.111 -0.028 1 0.0
K2 K+1 0 0.578 0.25 1 0.0
K1 K+1 0 0.25 0.25 1 0.0
Sb1 Sb+3 0 -0.089 0.25 1 0.0
F1 F-1 0 -0.241 0.25 1 0.0
